data_7157466
loop_
_publ_author_name
'Kim, Woo Gyum'
'Baek, Seung-Yeol'
'Jeong, Seo Yeong'
'Nam, Dongsik'
'Jeon, Ji Hwan'
'Choe, Wonyoung'
'Baik, Mu-Hyun'
'Hong, Sung You'

_publ_section_title
;
 Chemo- and regioselective click reactions through nickel-catalyzed
 azide-alkyne cycloaddition.
;
_journal_issue 17
_journal_name_full 'Organic &amp; biomolecular chemistry'
_journal_page_first 3374
_journal_page_last 3381
_journal_paper_doi 10.1039/d0ob00579g
_journal_volume 18
_journal_year 2020
_chemical_formula_sum 'C16 H11 N5 O2'
_chemical_formula_weight 305.30
_chemical_name_systematic 5ad
_space_group_crystal_system monoclinic
_space_group_IT_number 4
_space_group_name_Hall 'P 2yb'
_space_group_name_H-M_alt 'P 1 21 1'
_atom_sites_solution_hydrogens geom
_audit_creation_method SHELXL-2014/7
_audit_update_record
;
2019-12-05 deposited with the CCDC.	2020-04-15 downloaded from the CCDC.
;
_cell_angle_alpha 90
_cell_angle_beta 102.83(3)
_cell_angle_gamma 90
_cell_formula_units_Z 2
_cell_length_a 7.1117(14)
_cell_length_b 14.251(3)
_cell_length_c 7.5497(15)
_cell_measurement_reflns_used 3389
_cell_measurement_temperature 298(2)
_cell_measurement_theta_max 27.468
_cell_measurement_theta_min 3.115
_cell_volume 746.0(3)
_computing_cell_refinement 'Rigaku Rapid Auto'
_computing_data_collection 'Rigaku Rapid Auto'
_computing_data_reduction 'Rigaku Rapid Auto'
_computing_molecular_graphics ORTEP
_computing_publication_material CIFTAB
_computing_structure_refinement SHELXL
_computing_structure_solution SHELXS
_diffrn_ambient_temperature 298(2)
_diffrn_measured_fraction_theta_full 0.998
_diffrn_measured_fraction_theta_max 0.997
_diffrn_measurement_device_type 'imaging plate'
_diffrn_measurement_method 'omega scans'
_diffrn_radiation_type MoK\a
_diffrn_radiation_wavelength 0.71073
_diffrn_reflns_av_R_equivalents 0.0182
_diffrn_reflns_av_unetI/netI 0.0269
_diffrn_reflns_Laue_measured_fraction_full 0.998
_diffrn_reflns_Laue_measured_fraction_max 0.997
_diffrn_reflns_limit_h_max 9
_diffrn_reflns_limit_h_min -9
_diffrn_reflns_limit_k_max 18
_diffrn_reflns_limit_k_min -18
_diffrn_reflns_limit_l_max 9
_diffrn_reflns_limit_l_min -9
_diffrn_reflns_number 7109
_diffrn_reflns_point_group_measured_fraction_full 0.996
_diffrn_reflns_point_group_measured_fraction_max 0.995
_diffrn_reflns_theta_full 25.242
_diffrn_reflns_theta_max 27.468
_diffrn_reflns_theta_min 3.115
_diffrn_source 'fine-focus sealed tube'
_exptl_absorpt_coefficient_mu 0.095
_exptl_absorpt_correction_T_max 0.988
_exptl_absorpt_correction_T_min 0.935
_exptl_absorpt_correction_type multi-scan
_exptl_absorpt_process_details 'Rigaku Rapid Auto'
_exptl_crystal_colour Colorless
_exptl_crystal_density_diffrn 1.359
_exptl_crystal_description Block
_exptl_crystal_F_000 316
_exptl_crystal_size_max 0.720
_exptl_crystal_size_mid 0.220
_exptl_crystal_size_min 0.130
_refine_diff_density_max 0.103
_refine_diff_density_min -0.156
_refine_diff_density_rms 0.022
_refine_ls_abs_structure_details
;
 Flack x determined using 888 quotients [(I+)-(I-)]/[(I+)+(I-)]
 (Parsons, Flack and Wagner, Acta Cryst. B69 (2013) 249-259).
;
_refine_ls_extinction_method none
_refine_ls_goodness_of_fit_ref 1.030
_refine_ls_hydrogen_treatment constr
_refine_ls_matrix_type full
_refine_ls_number_parameters 208
_refine_ls_number_reflns 3389
_refine_ls_number_restraints 1
_refine_ls_restrained_S_all 1.030
_refine_ls_R_factor_all 0.0631
_refine_ls_R_factor_gt 0.0401
_refine_ls_shift/su_max 0.000
_refine_ls_shift/su_mean 0.000
_refine_ls_structure_factor_coef Fsqd
_refine_ls_weighting_details 'w=1/[\s^2^(Fo^2^)+(0.0306P)^2^+0.0435P] where P=(Fo^2^+2Fc^2^)/3'
_refine_ls_weighting_scheme calc
_refine_ls_wR_factor_gt 0.0721
_refine_ls_wR_factor_ref 0.0777
_reflns_Friedel_coverage 0.918
_reflns_Friedel_fraction_full 0.995
_reflns_Friedel_fraction_max 0.992
_reflns_number_gt 2490
_reflns_number_total 3389
_reflns_threshold_expression 'I > 2\s(I)'
_cod_data_source_file d0ob00579g2.cif
_cod_data_source_block P21_a
_cod_depositor_comments 'Adding full bibliography for 7157466--7157469.cif.'
_cod_original_sg_symbol_H-M 'P 21'
_cod_database_code 7157466
_shelx_shelxl_version_number 2014/7
_shelx_space_group_comment
;
The symmetry employed for this shelxl refinement is uniquely defined
by the following loop, which should always be used as a source of
symmetry information in preference to the above space-group names.
They are only intended as comments.
;

loop_
_space_group_symop_operation_xyz
'x, y, z'
'-x, y+1/2, -z'

loop_
_atom_site_label
_atom_site_type_symbol
_atom_site_fract_x
_atom_site_fract_y
_atom_site_fract_z
_atom_site_U_iso_or_equiv
_atom_site_adp_type
_atom_site_occupancy
_atom_site_site_symmetry_order
_atom_site_calc_flag
_atom_site_refinement_flags_posn
_atom_site_refinement_flags_adp
_atom_site_refinement_flags_occupancy
_atom_site_disorder_assembly
_atom_site_disorder_group
C1 C 0.5814(4) 0.51877(17) 0.1513(3) 0.0511(6) Uani 1 1 d . . . . .
C2 C 0.5952(3) 0.45063(16) 0.3004(3) 0.0465(5) Uani 1 1 d . . . . .
C3 C 0.6364(4) 0.47896(17) 0.4817(3) 0.0530(6) Uani 1 1 d . . . . .
H3 H 0.6505 0.5424 0.5107 0.064 Uiso 1 1 calc R U . . .
C4 C 0.6563(4) 0.41294(17) 0.6181(3) 0.0542(6) Uani 1 1 d . . . . .
H4 H 0.6868 0.4309 0.7395 0.065 Uiso 1 1 calc R U . . .
C5 C 0.6302(3) 0.32004(18) 0.5707(3) 0.0481(6) Uani 1 1 d . . . . .
C6 C 0.5836(4) 0.29005(17) 0.3940(3) 0.0528(6) Uani 1 1 d . . . . .
H6 H 0.5638 0.2267 0.3663 0.063 Uiso 1 1 calc R U . . .
C7 C 0.5670(3) 0.35607(16) 0.2587(3) 0.0526(6) Uani 1 1 d . . . . .
H7 H 0.5364 0.3372 0.1378 0.063 Uiso 1 1 calc R U . . .
C8 C 0.4359(4) 0.53464(17) 0.0007(3) 0.0602(7) Uani 1 1 d . . . . .
C9 C 0.2487(6) 0.49394(19) -0.0392(4) 0.0713(8) Uani 1 1 d . . . . .
C10 C 0.9109(4) 0.5977(2) 0.2477(4) 0.0736(8) Uani 1 1 d . . . . .
H10A H 0.9985 0.6153 0.1715 0.088 Uiso 1 1 calc R U . . .
H10B H 0.9585 0.5399 0.3097 0.088 Uiso 1 1 calc R U . . .
C11 C 0.9132(4) 0.6734(2) 0.3874(4) 0.0624(7) Uani 1 1 d . . . . .
C12 C 0.8576(4) 0.7644(2) 0.3371(4) 0.0706(8) Uani 1 1 d . . . . .
H12 H 0.8160 0.7792 0.2147 0.085 Uiso 1 1 calc R U . . .
C13 C 0.8632(5) 0.8328(2) 0.4652(5) 0.0861(10) Uani 1 1 d . . . . .
H13 H 0.8249 0.8936 0.4296 0.103 Uiso 1 1 calc R U . . .
C14 C 0.9251(5) 0.8118(3) 0.6461(6) 0.0966(12) Uani 1 1 d . . . . .
H14 H 0.9275 0.8582 0.7332 0.116 Uiso 1 1 calc R U . . .
C15 C 0.9836(6) 0.7219(3) 0.6984(5) 0.1030(12) Uani 1 1 d . . . . .
H15 H 1.0269 0.7075 0.8208 0.124 Uiso 1 1 calc R U . . .
C16 C 0.9779(5) 0.6542(2) 0.5702(4) 0.0856(10) Uani 1 1 d . . . . .
H16 H 1.0184 0.5938 0.6064 0.103 Uiso 1 1 calc R U . . .
N1 N 0.4902(4) 0.60245(16) -0.1036(3) 0.0777(7) Uani 1 1 d . . . . .
N2 N 0.6636(4) 0.63040(17) -0.0244(3) 0.0792(7) Uani 1 1 d . . . . .
N3 N 0.7194(3) 0.58030(15) 0.1317(3) 0.0629(6) Uani 1 1 d . . . . .
N4 N 0.6541(3) 0.24855(18) 0.7157(3) 0.0674(7) Uani 1 1 d . . . . .
N5 N 0.0970(5) 0.4632(2) -0.0664(4) 0.1002(10) Uani 1 1 d . . . . .
O1 O 0.6350(3) 0.16616(15) 0.6732(3) 0.0883(7) Uani 1 1 d . . . . .
O2 O 0.6964(4) 0.27567(19) 0.8721(3) 0.1130(9) Uani 1 1 d . . . . .

loop_
_atom_site_aniso_label
_atom_site_aniso_U_11
_atom_site_aniso_U_22
_atom_site_aniso_U_33
_atom_site_aniso_U_23
_atom_site_aniso_U_13
_atom_site_aniso_U_12
C1 0.0713(17) 0.0400(12) 0.0423(13) -0.0013(10) 0.0133(11) 0.0084(12)
C2 0.0540(14) 0.0439(12) 0.0407(12) -0.0002(10) 0.0091(10) 0.0083(11)
C3 0.0684(16) 0.0439(13) 0.0453(13) -0.0049(11) 0.0096(11) -0.0006(11)
C4 0.0648(17) 0.0599(15) 0.0364(12) -0.0016(12) 0.0084(11) -0.0047(12)
C5 0.0470(14) 0.0519(13) 0.0454(13) 0.0089(10) 0.0105(10) 0.0002(11)
C6 0.0640(16) 0.0398(12) 0.0549(15) -0.0031(11) 0.0139(12) -0.0015(12)
C7 0.0651(16) 0.0512(14) 0.0397(13) -0.0060(12) 0.0075(11) 0.0019(12)
C8 0.091(2) 0.0497(14) 0.0363(12) 0.0005(11) 0.0061(12) 0.0098(14)
C9 0.095(2) 0.0597(17) 0.0474(15) -0.0022(12) -0.0088(15) 0.0115(16)
C10 0.0693(19) 0.0673(18) 0.086(2) 0.0052(16) 0.0216(16) 0.0010(15)
C11 0.0558(16) 0.0651(16) 0.0683(17) 0.0081(14) 0.0183(12) -0.0074(13)
C12 0.0661(18) 0.070(2) 0.0746(18) 0.0033(16) 0.0127(15) -0.0050(14)
C13 0.072(2) 0.078(2) 0.109(3) -0.016(2) 0.0200(19) -0.0055(17)
C14 0.077(2) 0.122(3) 0.099(3) -0.038(2) 0.037(2) -0.035(2)
C15 0.109(3) 0.132(4) 0.067(2) -0.003(2) 0.0191(18) -0.046(3)
C16 0.093(2) 0.085(2) 0.072(2) 0.0164(18) 0.0026(17) -0.0215(18)
N1 0.120(2) 0.0602(14) 0.0493(13) 0.0098(11) 0.0119(13) 0.0090(14)
N2 0.111(2) 0.0672(15) 0.0615(15) 0.0177(12) 0.0238(15) 0.0015(14)
N3 0.0806(16) 0.0541(12) 0.0552(12) 0.0077(10) 0.0178(11) 0.0034(12)
N4 0.0684(15) 0.0739(17) 0.0613(16) 0.0198(13) 0.0172(11) -0.0044(12)
N5 0.101(2) 0.102(2) 0.0812(19) -0.0057(16) -0.0151(16) -0.0074(19)
O1 0.1123(17) 0.0593(12) 0.0951(15) 0.0264(12) 0.0274(12) -0.0090(12)
O2 0.176(3) 0.1098(19) 0.0494(13) 0.0225(13) 0.0158(13) -0.0140(17)

loop_
_atom_type_symbol
_atom_type_description
_atom_type_scat_dispersion_real
_atom_type_scat_dispersion_imag
_atom_type_scat_source
C C 0.0033 0.0016 'International Tables Vol C Tables 4.2.6.8 and 6.1.1.4'
H H 0.0000 0.0000 'International Tables Vol C Tables 4.2.6.8 and 6.1.1.4'
N N 0.0061 0.0033 'International Tables Vol C Tables 4.2.6.8 and 6.1.1.4'
O O 0.0106 0.0060 'International Tables Vol C Tables 4.2.6.8 and 6.1.1.4'

loop_
_geom_angle_atom_site_label_1
_geom_angle_atom_site_label_2
_geom_angle_atom_site_label_3
_geom_angle
_geom_angle_site_symmetry_1
_geom_angle_site_symmetry_3
_geom_angle_publ_flag
N3 C1 C8 103.6(2) . . ?
N3 C1 C2 125.9(2) . . ?
C8 C1 C2 130.6(2) . . ?
C7 C2 C3 119.5(2) . . ?
C7 C2 C1 119.0(2) . . ?
C3 C2 C1 121.5(2) . . ?
C4 C3 C2 120.0(2) . . ?
C4 C3 H3 120.0 . . ?
C2 C3 H3 120.0 . . ?
C5 C4 C3 118.6(2) . . ?
C5 C4 H4 120.7 . . ?
C3 C4 H4 120.7 . . ?
C6 C5 C4 123.0(2) . . ?
C6 C5 N4 118.0(2) . . ?
C4 C5 N4 119.0(2) . . ?
C5 C6 C7 118.2(2) . . ?
C5 C6 H6 120.9 . . ?
C7 C6 H6 120.9 . . ?
C6 C7 C2 120.8(2) . . ?
C6 C7 H7 119.6 . . ?
C2 C7 H7 119.6 . . ?
N1 C8 C1 109.8(3) . . ?
N1 C8 C9 122.8(2) . . ?
C1 C8 C9 127.2(2) . . ?
N5 C9 C8 177.6(3) . . ?
N3 C10 C11 113.8(2) . . ?
N3 C10 H10A 108.8 . . ?
C11 C10 H10A 108.8 . . ?
N3 C10 H10B 108.8 . . ?
C11 C10 H10B 108.8 . . ?
H10A C10 H10B 107.7 . . ?
C16 C11 C12 118.1(3) . . ?
C16 C11 C10 120.5(3) . . ?
C12 C11 C10 121.4(3) . . ?
C13 C12 C11 120.8(3) . . ?
C13 C12 H12 119.6 . . ?
C11 C12 H12 119.6 . . ?
C12 C13 C14 120.1(4) . . ?
C12 C13 H13 120.0 . . ?
C14 C13 H13 120.0 . . ?
C13 C14 C15 119.9(4) . . ?
C13 C14 H14 120.1 . . ?
C15 C14 H14 120.1 . . ?
C16 C15 C14 119.7(3) . . ?
C16 C15 H15 120.1 . . ?
C14 C15 H15 120.1 . . ?
C15 C16 C11 121.4(3) . . ?
C15 C16 H16 119.3 . . ?
C11 C16 H16 119.3 . . ?
N2 N1 C8 108.2(2) . . ?
N1 N2 N3 107.5(2) . . ?
C1 N3 N2 110.9(2) . . ?
C1 N3 C10 130.2(2) . . ?
N2 N3 C10 118.8(2) . . ?
O2 N4 O1 123.5(3) . . ?
O2 N4 C5 117.6(3) . . ?
O1 N4 C5 118.8(2) . . ?

loop_
_geom_bond_atom_site_label_1
_geom_bond_atom_site_label_2
_geom_bond_distance
_geom_bond_site_symmetry_2
_geom_bond_publ_flag
C1 N3 1.348(3) . ?
C1 C8 1.375(3) . ?
C1 C2 1.473(3) . ?
C2 C7 1.388(3) . ?
C2 C3 1.395(3) . ?
C3 C4 1.378(3) . ?
C3 H3 0.9300 . ?
C4 C5 1.373(3) . ?
C4 H4 0.9300 . ?
C5 C6 1.370(3) . ?
C5 N4 1.478(3) . ?
C6 C7 1.374(3) . ?
C6 H6 0.9300 . ?
C7 H7 0.9300 . ?
C8 N1 1.356(3) . ?
C8 C9 1.422(5) . ?
C9 N5 1.140(4) . ?
C10 N3 1.468(3) . ?
C10 C11 1.506(4) . ?
C10 H10A 0.9700 . ?
C10 H10B 0.9700 . ?
C11 C16 1.381(4) . ?
C11 C12 1.384(4) . ?
C12 C13 1.367(4) . ?
C12 H12 0.9300 . ?
C13 C14 1.372(5) . ?
C13 H13 0.9300 . ?
C14 C15 1.377(6) . ?
C14 H14 0.9300 . ?
C15 C16 1.361(5) . ?
C15 H15 0.9300 . ?
C16 H16 0.9300 . ?
N1 N2 1.307(3) . ?
N2 N3 1.360(3) . ?
N4 O2 1.215(3) . ?
N4 O1 1.217(3) . ?
